data_7155215
loop_
_publ_author_name
'Haketa, Yohei'
'Tamura, Yuki'
'Yasuda, Nobuhiro'
'Maeda, Hiromitsu'

_publ_section_title
;
 Dipyrrolylpyrimidines as anion-responsive \p-electronic systems.
;
_journal_issue 34
_journal_name_full 'Organic &amp; biomolecular chemistry'
_journal_page_first 8035
_journal_page_last 8038
_journal_paper_doi 10.1039/c6ob01466f
_journal_volume 14
_journal_year 2016
_chemical_formula_moiety 'C24 H17 Br N4'
_chemical_formula_sum 'C24 H17 Br N4'
_chemical_formula_weight 441.33
_chemical_name_systematic
; 
 ? 
;
_space_group_IT_number 14
_symmetry_cell_setting monoclinic
_symmetry_Int_Tables_number 14
_symmetry_space_group_name_Hall '-P 2yn'
_symmetry_space_group_name_H-M 'P 1 21/n 1'
_atom_sites_solution_hydrogens geom
_atom_sites_solution_primary direct
_atom_sites_solution_secondary difmap
_audit_creation_method SHELXL-97
_audit_update_record
;
2016-06-15 deposited with the CCDC.
2016-07-22 downloaded from the CCDC.
;
_cell_angle_alpha 90.00
_cell_angle_beta 101.5060(10)
_cell_angle_gamma 90.00
_cell_formula_units_Z 4
_cell_length_a 13.262(5)
_cell_length_b 5.685(2)
_cell_length_c 25.480(9)
_cell_measurement_reflns_used 2055
_cell_measurement_temperature 93(2)
_cell_measurement_theta_max 68.3
_cell_measurement_theta_min 25.4
_cell_volume 1882.4(12)
_computing_structure_refinement 'SHELXL-97 (Sheldrick, 1997)'
_computing_structure_solution 'SHELXS-97 (Sheldrick, 1990)'
_diffrn_ambient_temperature 93(2)
_diffrn_detector_area_resol_mean 5.8140
_diffrn_measured_fraction_theta_full 0.983
_diffrn_measured_fraction_theta_max 0.983
_diffrn_measurement_device_type 'Rigaku XtaLAB P200'
_diffrn_measurement_method \w
_diffrn_radiation_monochromator graphite
_diffrn_radiation_source 'fine-focus sealed tube'
_diffrn_radiation_type CuK\a
_diffrn_radiation_wavelength 1.54187
_diffrn_reflns_av_R_equivalents 0.0168
_diffrn_reflns_av_sigmaI/netI 0.0149
_diffrn_reflns_limit_h_max 15
_diffrn_reflns_limit_h_min -15
_diffrn_reflns_limit_k_max 6
_diffrn_reflns_limit_k_min -6
_diffrn_reflns_limit_l_max 30
_diffrn_reflns_limit_l_min -24
_diffrn_reflns_number 12125
_diffrn_reflns_theta_full 65.99
_diffrn_reflns_theta_max 65.99
_diffrn_reflns_theta_min 6.81
_exptl_absorpt_coefficient_mu 3.115
_exptl_absorpt_correction_T_max 0.7458
_exptl_absorpt_correction_T_min 0.5344
_exptl_absorpt_correction_type multi-scan
_exptl_absorpt_process_details 'REQAB (Rigaku, 1998)'
_exptl_crystal_colour yellow
_exptl_crystal_density_diffrn 1.557
_exptl_crystal_density_method 'not measured'
_exptl_crystal_description prism
_exptl_crystal_F_000 896
_exptl_crystal_size_max 0.23
_exptl_crystal_size_mid 0.10
_exptl_crystal_size_min 0.10
_refine_diff_density_max 0.256
_refine_diff_density_min -0.353
_refine_diff_density_rms 0.057
_refine_ls_extinction_method none
_refine_ls_goodness_of_fit_ref 1.061
_refine_ls_hydrogen_treatment constr
_refine_ls_matrix_type full
_refine_ls_number_parameters 262
_refine_ls_number_reflns 3228
_refine_ls_number_restraints 0
_refine_ls_restrained_S_all 1.061
_refine_ls_R_factor_all 0.0221
_refine_ls_R_factor_gt 0.0215
_refine_ls_shift/su_max 0.001
_refine_ls_shift/su_mean 0.000
_refine_ls_structure_factor_coef Fsqd
_refine_ls_weighting_details 'calc w=1/[\s^2^(Fo^2^)+(0.0349P)^2^+0.8291P] where P=(Fo^2^+2Fc^2^)/3'
_refine_ls_weighting_scheme calc
_refine_ls_wR_factor_gt 0.0569
_refine_ls_wR_factor_ref 0.0575
_reflns_number_gt 3130
_reflns_number_total 3228
_reflns_threshold_expression >2sigma(I)
_cod_data_source_file c6ob01466f2.cif
_cod_data_source_block 40521m
_cod_depositor_comments 'Adding full bibliography for 7155213--7155217.cif.'
_cod_original_sg_symbol_H-M 'P 21/n'
_cod_database_code 7155215

loop_
_symmetry_equiv_pos_as_xyz
'x, y, z'
'-x+1/2, y+1/2, -z+1/2'
'-x, -y, -z'
'x-1/2, -y-1/2, z-1/2'

loop_
_atom_site_label
_atom_site_type_symbol
_atom_site_fract_x
_atom_site_fract_y
_atom_site_fract_z
_atom_site_U_iso_or_equiv
_atom_site_adp_type
_atom_site_occupancy
_atom_site_symmetry_multiplicity
_atom_site_calc_flag
_atom_site_refinement_flags
N1 N 0.21168(10) 0.4494(2) 0.04230(5) 0.0150(3) Uani 1 1 d .
H1 H 0.1888 0.3106 0.0498 0.018 Uiso 1 1 calc R
N2 N 0.30176(9) 0.2834(2) 0.14383(5) 0.0165(3) Uani 1 1 d .
N3 N 0.43271(9) 0.2991(2) 0.22392(5) 0.0149(3) Uani 1 1 d .
N4 N 0.61109(9) 0.4843(2) 0.28495(5) 0.0140(3) Uani 1 1 d .
H2 H 0.5934 0.3468 0.2962 0.017 Uiso 1 1 calc R
C1 C 0.09353(11) 0.4907(3) -0.04679(6) 0.0148(3) Uani 1 1 d .
C2 C 0.06801(12) 0.6267(3) -0.09349(6) 0.0190(3) Uani 1 1 d .
H3 H 0.1013 0.7735 -0.0955 0.023 Uiso 1 1 calc R
C3 C -0.00519(13) 0.5499(3) -0.13675(6) 0.0234(4) Uani 1 1 d .
H4 H -0.0214 0.6433 -0.1682 0.028 Uiso 1 1 calc R
C4 C -0.05502(12) 0.3361(3) -0.13416(6) 0.0229(4) Uani 1 1 d .
H5 H -0.1049 0.2826 -0.1638 0.028 Uiso 1 1 calc R
C5 C -0.03135(12) 0.2017(3) -0.08788(6) 0.0209(3) Uani 1 1 d .
H6 H -0.0657 0.0564 -0.0858 0.025 Uiso 1 1 calc R
C6 C 0.04218(11) 0.2779(3) -0.04466(6) 0.0171(3) Uani 1 1 d .
H7 H 0.0578 0.1841 -0.0132 0.020 Uiso 1 1 calc R
C7 C 0.17456(12) 0.5759(3) -0.00321(6) 0.0149(3) Uani 1 1 d .
C8 C 0.23057(11) 0.7832(3) 0.00036(6) 0.0173(3) Uani 1 1 d .
H8 H 0.2219 0.9056 -0.0255 0.021 Uiso 1 1 calc R
C9 C 0.30230(11) 0.7805(3) 0.04899(6) 0.0187(3) Uani 1 1 d .
H9 H 0.3506 0.9007 0.0620 0.022 Uiso 1 1 calc R
C10 C 0.28981(11) 0.5708(3) 0.07456(6) 0.0162(3) Uani 1 1 d .
C11 C 0.34233(12) 0.4789(3) 0.12571(6) 0.0157(3) Uani 1 1 d .
C12 C 0.42927(11) 0.5883(3) 0.15529(6) 0.0165(3) Uani 1 1 d .
H10 H 0.4583 0.7229 0.1419 0.020 Uiso 1 1 calc R
C13 C 0.47230(11) 0.4944(3) 0.20511(6) 0.0154(3) Uani 1 1 d .
C14 C 0.35049(11) 0.2120(3) 0.19161(6) 0.0155(3) Uani 1 1 d .
C15 C 0.56042(11) 0.5989(3) 0.23975(6) 0.0151(3) Uani 1 1 d .
C16 C 0.60999(11) 0.8108(3) 0.23667(6) 0.0162(3) Uani 1 1 d .
H11 H 0.5913 0.9276 0.2098 0.019 Uiso 1 1 calc R
C17 C 0.69297(11) 0.8220(3) 0.28037(5) 0.0153(3) Uani 1 1 d .
H12 H 0.7406 0.9480 0.2884 0.018 Uiso 1 1 calc R
C18 C 0.69320(11) 0.6167(3) 0.30988(6) 0.0136(3) Uani 1 1 d .
C19 C 0.76733(11) 0.5346(3) 0.35654(6) 0.0140(3) Uani 1 1 d .
C20 C 0.75552(11) 0.3218(3) 0.38210(6) 0.0152(3) Uani 1 1 d .
H13 H 0.6951 0.2308 0.3706 0.018 Uiso 1 1 calc R
C21 C 0.83126(12) 0.2416(3) 0.42413(6) 0.0175(3) Uani 1 1 d .
H14 H 0.8222 0.0965 0.4411 0.021 Uiso 1 1 calc R
C22 C 0.91998(12) 0.3724(3) 0.44141(6) 0.0190(3) Uani 1 1 d .
H15 H 0.9723 0.3159 0.4696 0.023 Uiso 1 1 calc R
C23 C 0.93166(12) 0.5873(3) 0.41700(6) 0.0190(3) Uani 1 1 d .
H16 H 0.9916 0.6791 0.4291 0.023 Uiso 1 1 calc R
C24 C 0.85647(11) 0.6676(3) 0.37519(6) 0.0159(3) Uani 1 1 d .
H17 H 0.8653 0.8145 0.3589 0.019 Uiso 1 1 calc R
Br1 Br 0.291836(11) -0.05199(3) 0.220183(6) 0.01849(7) Uani 1 1 d .

loop_
_atom_site_aniso_label
_atom_site_aniso_U_11
_atom_site_aniso_U_22
_atom_site_aniso_U_33
_atom_site_aniso_U_23
_atom_site_aniso_U_13
_atom_site_aniso_U_12
N1 0.0147(6) 0.0173(7) 0.0122(6) 0.0000(5) 0.0008(5) -0.0017(5)
N2 0.0155(6) 0.0211(7) 0.0124(6) -0.0025(5) 0.0016(5) 0.0009(5)
N3 0.0138(6) 0.0186(7) 0.0119(6) -0.0006(5) 0.0015(5) 0.0004(5)
N4 0.0138(6) 0.0166(6) 0.0107(6) 0.0014(5) 0.0003(5) -0.0022(5)
C1 0.0126(7) 0.0196(8) 0.0124(7) -0.0018(6) 0.0031(6) 0.0022(6)
C2 0.0185(7) 0.0219(8) 0.0157(7) 0.0016(6) 0.0015(6) -0.0018(7)
C3 0.0211(8) 0.0332(10) 0.0134(8) 0.0023(6) -0.0020(7) 0.0000(7)
C4 0.0167(7) 0.0336(10) 0.0168(8) -0.0060(7) -0.0008(6) -0.0020(7)
C5 0.0173(7) 0.0232(9) 0.0225(8) -0.0047(6) 0.0044(6) -0.0033(6)
C6 0.0157(7) 0.0208(8) 0.0146(7) 0.0007(6) 0.0026(6) -0.0001(6)
C7 0.0133(7) 0.0212(8) 0.0103(7) 0.0001(6) 0.0026(6) 0.0020(6)
C8 0.0162(7) 0.0214(8) 0.0133(7) 0.0022(6) 0.0003(6) -0.0003(6)
C9 0.0150(7) 0.0226(8) 0.0170(7) -0.0010(6) -0.0002(6) -0.0033(6)
C10 0.0122(7) 0.0232(9) 0.0124(7) -0.0022(6) 0.0003(6) 0.0002(6)
C11 0.0146(7) 0.0204(8) 0.0123(7) -0.0028(6) 0.0033(6) 0.0021(6)
C12 0.0149(7) 0.0221(8) 0.0118(7) 0.0009(6) 0.0010(6) 0.0000(6)
C13 0.0128(7) 0.0194(8) 0.0144(7) -0.0023(6) 0.0037(6) 0.0019(6)
C14 0.0150(7) 0.0176(8) 0.0144(7) -0.0014(6) 0.0042(6) 0.0005(6)
C15 0.0131(7) 0.0209(8) 0.0111(7) 0.0008(6) 0.0019(6) 0.0020(6)
C16 0.0160(7) 0.0198(8) 0.0124(7) 0.0022(6) 0.0021(6) 0.0018(6)
C17 0.0141(7) 0.0180(8) 0.0135(7) -0.0006(6) 0.0022(6) -0.0008(6)
C18 0.0120(7) 0.0177(8) 0.0113(7) -0.0035(6) 0.0024(5) -0.0008(6)
C19 0.0143(7) 0.0177(8) 0.0104(7) -0.0026(5) 0.0037(6) 0.0012(6)
C20 0.0151(7) 0.0183(8) 0.0119(7) -0.0026(6) 0.0019(5) -0.0017(6)
C21 0.0214(7) 0.0172(8) 0.0143(7) -0.0002(6) 0.0043(6) 0.0017(6)
C22 0.0179(7) 0.0249(8) 0.0126(7) -0.0001(6) -0.0009(6) 0.0045(7)
C23 0.0149(7) 0.0233(8) 0.0175(8) -0.0049(6) 0.0004(6) -0.0024(6)
C24 0.0174(7) 0.0169(8) 0.0135(7) -0.0012(6) 0.0028(6) -0.0017(6)
Br1 0.01925(11) 0.01832(12) 0.01725(11) -0.00059(5) 0.00207(7) -0.00370(6)

loop_
_atom_type_symbol
_atom_type_description
_atom_type_scat_dispersion_real
_atom_type_scat_dispersion_imag
_atom_type_scat_source
C C 0.0181 0.0091 'International Tables Vol C Tables 4.2.6.8 and 6.1.1.4'
H H 0.0000 0.0000 'International Tables Vol C Tables 4.2.6.8 and 6.1.1.4'
Br Br -0.6763 1.2805 'International Tables Vol C Tables 4.2.6.8 and 6.1.1.4'
N N 0.0311 0.0180 'International Tables Vol C Tables 4.2.6.8 and 6.1.1.4'

loop_
_geom_angle_atom_site_label_1
_geom_angle_atom_site_label_2
_geom_angle_atom_site_label_3
_geom_angle
C7 N1 C10 110.11(13)
C7 N1 H1 124.9
C10 N1 H1 124.9
C14 N2 C11 114.27(13)
C14 N3 C13 114.54(13)
C18 N4 C15 109.77(13)
C18 N4 H2 125.1
C15 N4 H2 125.1
C6 C1 C2 118.31(14)
C6 C1 C7 123.19(14)
C2 C1 C7 118.48(14)
C3 C2 C1 120.85(15)
C3 C2 H3 119.6
C1 C2 H3 119.6
C2 C3 C4 120.11(15)
C2 C3 H4 119.9
C4 C3 H4 119.9
C5 C4 C3 119.50(15)
C5 C4 H5 120.2
C3 C4 H5 120.2
C6 C5 C4 120.44(16)
C6 C5 H6 119.8
C4 C5 H6 119.8
C5 C6 C1 120.78(15)
C5 C6 H7 119.6
C1 C6 H7 119.6
N1 C7 C8 107.06(13)
N1 C7 C1 123.60(14)
C8 C7 C1 129.28(14)
C7 C8 C9 107.95(14)
C7 C8 H8 126.0
C9 C8 H8 126.0
C10 C9 C8 107.55(14)
C10 C9 H9 126.2
C8 C9 H9 126.2
N1 C10 C9 107.33(13)
N1 C10 C11 121.87(14)
C9 C10 C11 130.80(14)
N2 C11 C12 121.60(14)
N2 C11 C10 116.76(14)
C12 C11 C10 121.63(15)
C13 C12 C11 117.89(15)
C13 C12 H10 121.1
C11 C12 H10 121.1
N3 C13 C12 121.32(14)
N3 C13 C15 116.35(13)
C12 C13 C15 122.33(15)
N2 C14 N3 130.35(14)
N2 C14 Br1 115.65(11)
N3 C14 Br1 113.97(11)
N4 C15 C16 107.57(13)
N4 C15 C13 121.15(14)
C16 C15 C13 131.28(14)
C15 C16 C17 107.54(14)
C15 C16 H11 126.2
C17 C16 H11 126.2
C18 C17 C16 107.96(14)
C18 C17 H12 126.0
C16 C17 H12 126.0
N4 C18 C17 107.15(12)
N4 C18 C19 123.07(14)
C17 C18 C19 129.65(14)
C20 C19 C24 118.28(14)
C20 C19 C18 122.42(14)
C24 C19 C18 119.23(14)
C21 C20 C19 120.76(14)
C21 C20 H13 119.6
C19 C20 H13 119.6
C22 C21 C20 120.35(15)
C22 C21 H14 119.8
C20 C21 H14 119.8
C21 C22 C23 119.41(14)
C21 C22 H15 120.3
C23 C22 H15 120.3
C24 C23 C22 120.39(14)
C24 C23 H16 119.8
C22 C23 H16 119.8
C23 C24 C19 120.78(15)
C23 C24 H17 119.6
C19 C24 H17 119.6

loop_
_geom_bond_atom_site_label_1
_geom_bond_atom_site_label_2
_geom_bond_distance
N1 C7 1.370(2)
N1 C10 1.373(2)
N1 H1 0.8800
N2 C14 1.323(2)
N2 C11 1.355(2)
N3 C14 1.3245(19)
N3 C13 1.356(2)
N4 C18 1.371(2)
N4 C15 1.376(2)
N4 H2 0.8800
C1 C6 1.394(2)
C1 C2 1.403(2)
C1 C7 1.465(2)
C2 C3 1.386(2)
C2 H3 0.9500
C3 C4 1.391(3)
C3 H4 0.9500
C4 C5 1.388(2)
C4 H5 0.9500
C5 C6 1.387(2)
C5 H6 0.9500
C6 H7 0.9500
C7 C8 1.386(2)
C8 C9 1.404(2)
C8 H8 0.9500
C9 C10 1.384(2)
C9 H9 0.9500
C10 C11 1.447(2)
C11 C12 1.392(2)
C12 C13 1.390(2)
C12 H10 0.9500
C13 C15 1.444(2)
C14 Br1 1.9007(16)
C15 C16 1.382(2)
C16 C17 1.402(2)
C16 H11 0.9500
C17 C18 1.388(2)
C17 H12 0.9500
C18 C19 1.460(2)
C19 C20 1.398(2)
C19 C24 1.404(2)
C20 C21 1.391(2)
C20 H13 0.9500
C21 C22 1.387(2)
C21 H14 0.9500
C22 C23 1.393(2)
C22 H15 0.9500
C23 C24 1.383(2)
C23 H16 0.9500
C24 H17 0.9500

loop_
_geom_torsion_atom_site_label_1
_geom_torsion_atom_site_label_2
_geom_torsion_atom_site_label_3
_geom_torsion_atom_site_label_4
_geom_torsion
C6 C1 C2 C3 -1.0(2)
C7 C1 C2 C3 177.45(15)
C1 C2 C3 C4 0.5(2)
C2 C3 C4 C5 0.4(2)
C3 C4 C5 C6 -0.7(2)
C4 C5 C6 C1 0.1(2)
C2 C1 C6 C5 0.8(2)
C7 C1 C6 C5 -177.65(14)
C10 N1 C7 C8 -0.09(16)
C10 N1 C7 C1 177.51(13)
C6 C1 C7 N1 3.9(2)
C2 C1 C7 N1 -174.49(14)
C6 C1 C7 C8 -179.05(15)
C2 C1 C7 C8 2.5(2)
N1 C7 C8 C9 -0.14(17)
C1 C7 C8 C9 -177.56(15)
C7 C8 C9 C10 0.32(17)
C7 N1 C10 C9 0.29(16)
C7 N1 C10 C11 179.26(13)
C8 C9 C10 N1 -0.37(17)
C8 C9 C10 C11 -179.22(15)
C14 N2 C11 C12 1.3(2)
C14 N2 C11 C10 -177.64(13)
N1 C10 C11 N2 -8.9(2)
C9 C10 C11 N2 169.79(15)
N1 C10 C11 C12 172.17(14)
C9 C10 C11 C12 -9.1(3)
N2 C11 C12 C13 -1.7(2)
C10 C11 C12 C13 177.19(14)
C14 N3 C13 C12 -1.1(2)
C14 N3 C13 C15 178.39(13)
C11 C12 C13 N3 1.6(2)
C11 C12 C13 C15 -177.91(14)
C11 N2 C14 N3 -0.9(2)
C11 N2 C14 Br1 176.83(10)
C13 N3 C14 N2 0.8(2)
C13 N3 C14 Br1 -176.93(10)
C18 N4 C15 C16 -1.44(16)
C18 N4 C15 C13 178.26(13)
N3 C13 C15 N4 10.4(2)
C12 C13 C15 N4 -170.05(14)
N3 C13 C15 C16 -169.97(15)
C12 C13 C15 C16 9.6(3)
N4 C15 C16 C17 0.94(16)
C13 C15 C16 C17 -178.71(15)
C15 C16 C17 C18 -0.13(16)
C15 N4 C18 C17 1.35(16)
C15 N4 C18 C19 -174.82(13)
C16 C17 C18 N4 -0.74(16)
C16 C17 C18 C19 175.09(14)
N4 C18 C19 C20 -5.3(2)
C17 C18 C19 C20 179.42(14)
N4 C18 C19 C24 171.55(13)
C17 C18 C19 C24 -3.7(2)
C24 C19 C20 C21 -1.4(2)
C18 C19 C20 C21 175.52(13)
C19 C20 C21 C22 0.0(2)
C20 C21 C22 C23 1.3(2)
C21 C22 C23 C24 -1.3(2)
C22 C23 C24 C19 -0.1(2)
C20 C19 C24 C23 1.4(2)
C18 C19 C24 C23 -175.59(13)
